data_4126086
loop_
_publ_author_name
'Tom\'as-Mendivil, Eder'
'Hansmann, Max M.'
'Weinstein, Cory M.'
'Jazzar, Rodolphe'
'Melaimi, Mohand'
'Bertrand, Guy'

_publ_section_title
;
 Bicyclic (Alkyl)(amino)carbenes (BICAACs): Stable Carbenes more
 Ambiphilic than CAACs.
;
_journal_name_full 'Journal of the American Chemical Society'
_journal_paper_doi 10.1021/jacs.7b04640
_journal_year 2017
_chemical_formula_moiety 'C24 H37 N'
_chemical_formula_sum 'C24 H37 N'
_chemical_formula_weight 339.54
_space_group_crystal_system triclinic
_space_group_IT_number 2
_space_group_name_Hall '-P 1'
_space_group_name_H-M_alt 'P -1'
_symmetry_space_group_name_Hall '-P 1'
_symmetry_space_group_name_H-M 'P -1'
_atom_sites_solution_hydrogens geom
_audit_creation_date 2017-04-11
_audit_creation_method
;
Olex2 1.2
(compiled 2017.03.28 svn.r3405 for OlexSys, GUI svn.r5335)
;
_cell_angle_alpha 92.629(3)
_cell_angle_beta 92.899(3)
_cell_angle_gamma 102.820(2)
_cell_formula_units_Z 2
_cell_length_a 6.7049(3)
_cell_length_b 10.1042(5)
_cell_length_c 15.8157(8)
_cell_measurement_reflns_used 9370
_cell_measurement_temperature 100.0
_cell_measurement_theta_max 69.85
_cell_measurement_theta_min 2.80
_cell_volume 1041.64(9)
_computing_cell_refinement 'SAINT v8.34A (Bruker, 2013)'
_computing_data_collection 'APEX2 v2013.6-2 (Bruker, 2013)'
_computing_data_reduction 'SAINT v8.34A (Bruker, 2013)'
_computing_molecular_graphics 'Olex2 (Dolomanov et al., 2009)'
_computing_publication_material 'Olex2 (Dolomanov et al., 2009)'
_computing_structure_refinement 'ShelXL (Sheldrick, 2015)'
_computing_structure_solution 'XT (Sheldrick, 2008)'
_diffrn_ambient_temperature 100.0
_diffrn_detector 'Bruker APEX CCD'
_diffrn_detector_area_resol_mean 8.0
_diffrn_detector_type 'CCD Area Detector'
_diffrn_measured_fraction_theta_full 0.994
_diffrn_measured_fraction_theta_max 0.993
_diffrn_measurement_device 'Kappa Four-Circle Diffractometer'
_diffrn_measurement_device_type 'Bruker X8 APEX'
_diffrn_measurement_method '\w and \f scans'
_diffrn_radiation_monochromator graphite
_diffrn_radiation_probe x-ray
_diffrn_radiation_type CuK\a
_diffrn_radiation_wavelength 1.54178
_diffrn_radiation_xray_symbol K-L~3~
_diffrn_reflns_av_R_equivalents 0.0325
_diffrn_reflns_av_unetI/netI 0.0244
_diffrn_reflns_Laue_measured_fraction_full 0.994
_diffrn_reflns_Laue_measured_fraction_max 0.993
_diffrn_reflns_limit_h_max 8
_diffrn_reflns_limit_h_min -8
_diffrn_reflns_limit_k_max 12
_diffrn_reflns_limit_k_min -11
_diffrn_reflns_limit_l_max 19
_diffrn_reflns_limit_l_min -19
_diffrn_reflns_number 19539
_diffrn_reflns_point_group_measured_fraction_full 0.994
_diffrn_reflns_point_group_measured_fraction_max 0.993
_diffrn_reflns_theta_full 67.500
_diffrn_reflns_theta_max 68.240
_diffrn_reflns_theta_min 2.802
_diffrn_source 'sealed tube'
_diffrn_source_type fine-focus
_diffrn_standards_number 0
_exptl_absorpt_coefficient_mu 0.452
_exptl_absorpt_correction_T_max 0.5221
_exptl_absorpt_correction_T_min 0.4196
_exptl_absorpt_correction_type multi-scan
_exptl_absorpt_process_details
'SADABS-2016/2 (Bruker,2016/2) was used for absorption correction. wR2(int) was 0.1000 before and 0.0464 after correction. The Ratio of minimum to maximum transmission is 0.8037. The \l/2 correction factor is Not present.'
_exptl_crystal_density_diffrn 1.083
_exptl_crystal_description plate
_exptl_crystal_F_000 376
_exptl_crystal_size_max 0.1
_exptl_crystal_size_mid 0.01
_exptl_crystal_size_min 0.01
_refine_diff_density_max 0.320
_refine_diff_density_min -0.186
_refine_diff_density_rms 0.034
_refine_ls_extinction_method none
_refine_ls_goodness_of_fit_ref 1.049
_refine_ls_hydrogen_treatment constr
_refine_ls_matrix_type full
_refine_ls_number_parameters 234
_refine_ls_number_reflns 3768
_refine_ls_number_restraints 0
_refine_ls_restrained_S_all 1.049
_refine_ls_R_factor_all 0.0432
_refine_ls_R_factor_gt 0.0375
_refine_ls_shift/su_max 0.000
_refine_ls_shift/su_mean 0.000
_refine_ls_structure_factor_coef Fsqd
_refine_ls_weighting_details 'w=1/[\s^2^(Fo^2^)+(0.0433P)^2^+0.3455P] where P=(Fo^2^+2Fc^2^)/3'
_refine_ls_weighting_scheme calc
_refine_ls_wR_factor_gt 0.0938
_refine_ls_wR_factor_ref 0.0981
_reflns_Friedel_coverage 0.000
_reflns_number_gt 3304
_reflns_number_total 3768
_reflns_threshold_expression 'I > 2\s(I)'
_cod_data_source_file ja7b04640_si_002.cif
_cod_data_source_block 5b
_cod_depositor_comments
;
The following automatic conversions were performed:

'_diffrn_radiation_probe' value 'X-ray' changed to 'x-ray' according
to
/home/data/users/saulius/crontab/automatic-downloads/rss-feeds/ACS/lib/dictionaries/cif_core.dic
dictionary named 'cif_core.dic' version 2.4.2 from 2011-04-26.

Automatic conversion script
Id: cif_fix_values 4973 2017-02-22 13:04:09Z antanas 
;
_cod_original_cell_volume 1041.63(9)
_cod_database_code 4126086
_shelx_shelxl_version_number 2016/6
_shelx_space_group_comment
;
The symmetry employed for this shelxl refinement is uniquely defined
by the following loop, which should always be used as a source of
symmetry information in preference to the above space-group names.
They are only intended as comments.
;
_olex2_refinement_description
;
1. Fixed Uiso
 At 1.2 times of:
  All C(H) groups, All C(H,H) groups
 At 1.5 times of:
  All C(H,H,H) groups
2.a Ternary CH refined with riding coordinates:
 C22(H22), C19(H19), C16(H16), C3(H3)
2.b Secondary CH2 refined with riding coordinates:
 C6(H6A,H6B), C4(H4A,H4B), C7(H7A,H7B)
2.c Aromatic/amide H refined with riding coordinates:
 C12(H12), C14(H14), C13(H13)
2.d Idealised Me refined as rotating group:
 C23(H23A,H23B,H23C), C8(H8A,H8B,H8C), C9(H9A,H9B,H9C), C24(H24A,H24B,H24C),
 C18(H18A,H18B,H18C), C20(H20A,H20B,H20C), C17(H17A,H17B,H17C), C21(H21A,H21B,
 H21C)
;
_olex2_exptl_crystal_mounting_method fomblin
_olex2_submission_special_instructions 'No special instructions were received'

loop_
_space_group_symop_operation_xyz
'x, y, z'
'-x, -y, -z'

loop_
_atom_site_label
_atom_site_type_symbol
_atom_site_fract_x
_atom_site_fract_y
_atom_site_fract_z
_atom_site_U_iso_or_equiv
_atom_site_adp_type
_atom_site_occupancy
_atom_site_site_symmetry_order
_atom_site_calc_flag
_atom_site_refinement_flags_posn
N1 N 0.36862(14) 0.30120(9) 0.73817(6) 0.0159(2) Uani 1 1 d .
C1 C 0.23254(17) 0.27463(10) 0.67324(7) 0.0168(2) Uani 1 1 d .
C10 C 0.30592(16) 0.33936(11) 0.82069(7) 0.0166(2) Uani 1 1 d .
C2 C 0.33897(17) 0.24672(11) 0.59312(7) 0.0175(2) Uani 1 1 d .
C5 C 0.59123(17) 0.29884(11) 0.72691(7) 0.0183(2) Uani 1 1 d .
C22 C 0.17866(18) 0.21906(12) 0.51640(7) 0.0203(2) Uani 1 1 d .
H22 H 0.065690 0.142291 0.530784 0.024 Uiso 1 1 calc R
C19 C 0.21751(18) 0.08822(11) 0.85276(7) 0.0208(3) Uani 1 1 d .
H19 H 0.290580 0.082013 0.799651 0.025 Uiso 1 1 calc R
C15 C 0.31200(17) 0.47665(12) 0.84167(7) 0.0196(2) Uani 1 1 d .
C16 C 0.36561(19) 0.58762(11) 0.77926(8) 0.0228(3) Uani 1 1 d .
H16 H 0.398365 0.544322 0.725123 0.027 Uiso 1 1 calc R
C6 C 0.66547(17) 0.40184(12) 0.66068(7) 0.0203(2) Uani 1 1 d .
H6A H 0.802370 0.393528 0.643566 0.024 Uiso 1 1 calc R
H6B H 0.677184 0.495362 0.685222 0.024 Uiso 1 1 calc R
C11 C 0.23916(17) 0.23800(12) 0.87704(7) 0.0187(2) Uani 1 1 d .
C4 C 0.59230(17) 0.15851(12) 0.68642(7) 0.0201(2) Uani 1 1 d .
H4A H 0.550822 0.088614 0.727893 0.024 Uiso 1 1 calc R
H4B H 0.732751 0.156355 0.670838 0.024 Uiso 1 1 calc R
C7 C 0.51169(18) 0.37440(12) 0.58271(7) 0.0203(2) Uani 1 1 d .
H7A H 0.584292 0.360516 0.531203 0.024 Uiso 1 1 calc R
H7B H 0.450841 0.454250 0.575545 0.024 Uiso 1 1 calc R
C23 C 0.08216(19) 0.33978(13) 0.50107(8) 0.0241(3) Uani 1 1 d .
H23A H 0.048734 0.377487 0.555377 0.036 Uiso 1 1 calc GR
H23B H -0.043269 0.309680 0.464203 0.036 Uiso 1 1 calc GR
H23C H 0.179027 0.409744 0.473781 0.036 Uiso 1 1 calc GR
C12 C 0.18392(18) 0.27742(13) 0.95659(7) 0.0235(3) Uani 1 1 d .
H12 H 0.137406 0.210221 0.995580 0.028 Uiso 1 1 calc R
C3 C 0.44359(18) 0.12557(11) 0.60628(7) 0.0193(2) Uani 1 1 d .
H3 H 0.526569 0.116835 0.556376 0.023 Uiso 1 1 calc R
C8 C 0.72366(18) 0.32886(13) 0.80916(8) 0.0231(3) Uani 1 1 d .
H8A H 0.718216 0.418774 0.833633 0.035 Uiso 1 1 calc GR
H8B H 0.865554 0.327431 0.797862 0.035 Uiso 1 1 calc GR
H8C H 0.672768 0.259760 0.849150 0.035 Uiso 1 1 calc GR
C14 C 0.25793(19) 0.51054(12) 0.92239(8) 0.0242(3) Uani 1 1 d .
H14 H 0.263938 0.603146 0.938489 0.029 Uiso 1 1 calc R
C9 C 0.29036(19) -0.01010(12) 0.61230(8) 0.0241(3) Uani 1 1 d .
H9A H 0.196665 -0.001032 0.656697 0.036 Uiso 1 1 calc GR
H9B H 0.364463 -0.080420 0.626245 0.036 Uiso 1 1 calc GR
H9C H 0.211792 -0.035745 0.557805 0.036 Uiso 1 1 calc GR
C13 C 0.19575(19) 0.41256(13) 0.97957(8) 0.0263(3) Uani 1 1 d .
H13 H 0.161236 0.438103 1.034552 0.032 Uiso 1 1 calc R
C24 C 0.2606(2) 0.17430(13) 0.43360(8) 0.0267(3) Uani 1 1 d .
H24A H 0.379031 0.244000 0.419461 0.040 Uiso 1 1 calc GR
H24B H 0.153022 0.162082 0.387776 0.040 Uiso 1 1 calc GR
H24C H 0.302261 0.088209 0.440622 0.040 Uiso 1 1 calc GR
C18 C 0.5540(2) 0.69783(13) 0.81093(9) 0.0298(3) Uani 1 1 d .
H18A H 0.527545 0.740132 0.864980 0.045 Uiso 1 1 calc GR
H18B H 0.582481 0.767064 0.769060 0.045 Uiso 1 1 calc GR
H18C H 0.672511 0.656788 0.819010 0.045 Uiso 1 1 calc GR
C20 C -0.0072(2) 0.01806(13) 0.83270(10) 0.0337(3) Uani 1 1 d .
H20A H -0.084623 0.025664 0.882934 0.051 Uiso 1 1 calc GR
H20B H -0.017851 -0.078134 0.816444 0.051 Uiso 1 1 calc GR
H20C H -0.063414 0.061623 0.785833 0.051 Uiso 1 1 calc GR
C17 C 0.1805(2) 0.64970(13) 0.75991(9) 0.0314(3) Uani 1 1 d .
H17A H 0.064476 0.578285 0.736503 0.047 Uiso 1 1 calc GR
H17B H 0.215589 0.719249 0.718598 0.047 Uiso 1 1 calc GR
H17C H 0.143211 0.691254 0.812280 0.047 Uiso 1 1 calc GR
C21 C 0.3171(2) 0.01612(14) 0.92000(9) 0.0356(3) Uani 1 1 d .
H21A H 0.460907 0.063445 0.931449 0.053 Uiso 1 1 calc GR
H21B H 0.309939 -0.077947 0.899515 0.053 Uiso 1 1 calc GR
H21C H 0.244668 0.016496 0.972251 0.053 Uiso 1 1 calc GR

loop_
_atom_site_aniso_label
_atom_site_aniso_U_11
_atom_site_aniso_U_22
_atom_site_aniso_U_33
_atom_site_aniso_U_23
_atom_site_aniso_U_13
_atom_site_aniso_U_12
N1 0.0152(5) 0.0151(4) 0.0176(5) 0.0005(3) 0.0019(4) 0.0038(4)
C1 0.0182(5) 0.0128(5) 0.0190(6) 0.0019(4) 0.0010(4) 0.0028(4)
C10 0.0126(5) 0.0211(6) 0.0160(5) -0.0011(4) -0.0008(4) 0.0047(4)
C2 0.0171(5) 0.0181(5) 0.0168(5) 0.0006(4) 0.0020(4) 0.0031(4)
C5 0.0141(5) 0.0213(6) 0.0197(6) 0.0005(4) 0.0021(4) 0.0046(4)
C22 0.0188(6) 0.0226(6) 0.0181(6) 0.0006(4) 0.0012(4) 0.0022(4)
C19 0.0236(6) 0.0206(6) 0.0194(6) 0.0037(4) 0.0034(5) 0.0066(5)
C15 0.0156(5) 0.0206(6) 0.0224(6) -0.0021(4) -0.0010(4) 0.0047(4)
C16 0.0247(6) 0.0168(5) 0.0264(6) -0.0007(4) 0.0014(5) 0.0038(5)
C6 0.0161(6) 0.0214(6) 0.0221(6) 0.0003(4) 0.0036(4) 0.0011(4)
C11 0.0157(5) 0.0228(6) 0.0184(6) 0.0010(4) -0.0004(4) 0.0063(4)
C4 0.0181(6) 0.0219(6) 0.0219(6) 0.0009(4) 0.0032(4) 0.0076(4)
C7 0.0199(6) 0.0205(6) 0.0196(6) 0.0026(4) 0.0028(4) 0.0023(5)
C23 0.0217(6) 0.0305(6) 0.0203(6) 0.0035(5) 0.0004(5) 0.0063(5)
C12 0.0228(6) 0.0299(6) 0.0184(6) 0.0031(5) 0.0026(5) 0.0067(5)
C3 0.0198(6) 0.0201(6) 0.0183(6) -0.0008(4) 0.0037(4) 0.0049(5)
C8 0.0181(6) 0.0280(6) 0.0232(6) -0.0002(5) -0.0008(5) 0.0060(5)
C14 0.0230(6) 0.0237(6) 0.0258(6) -0.0069(5) -0.0001(5) 0.0072(5)
C9 0.0275(6) 0.0195(6) 0.0248(6) -0.0003(5) 0.0005(5) 0.0045(5)
C13 0.0257(6) 0.0351(7) 0.0189(6) -0.0050(5) 0.0029(5) 0.0094(5)
C24 0.0274(6) 0.0332(7) 0.0188(6) -0.0023(5) 0.0004(5) 0.0062(5)
C18 0.0254(7) 0.0231(6) 0.0387(7) 0.0009(5) 0.0006(5) 0.0009(5)
C20 0.0285(7) 0.0230(6) 0.0480(8) -0.0002(6) -0.0024(6) 0.0034(5)
C17 0.0288(7) 0.0223(6) 0.0424(8) 0.0053(5) -0.0043(6) 0.0050(5)
C21 0.0464(9) 0.0294(7) 0.0342(7) 0.0053(6) -0.0053(6) 0.0168(6)

loop_
_atom_type_symbol
_atom_type_description
_atom_type_scat_dispersion_real
_atom_type_scat_dispersion_imag
_atom_type_scat_source
C C 0.0181 0.0091 'International Tables Vol C Tables 4.2.6.8 and 6.1.1.4'
H H 0.0000 0.0000 'International Tables Vol C Tables 4.2.6.8 and 6.1.1.4'
N N 0.0311 0.0180 'International Tables Vol C Tables 4.2.6.8 and 6.1.1.4'

loop_
_geom_angle_atom_site_label_1
_geom_angle_atom_site_label_2
_geom_angle_atom_site_label_3
_geom_angle
C1 N1 C10 119.29(9)
C1 N1 C5 120.81(9)
C10 N1 C5 119.84(9)
N1 C1 C2 109.17(9)
C15 C10 N1 119.13(10)
C11 C10 N1 119.20(10)
C11 C10 C15 121.66(10)
C1 C2 C22 108.89(9)
C1 C2 C7 106.95(9)
C1 C2 C3 109.34(9)
C22 C2 C3 112.48(9)
C7 C2 C22 111.79(9)
C7 C2 C3 107.22(9)
N1 C5 C6 106.32(9)
N1 C5 C4 106.62(9)
C4 C5 C6 106.52(9)
C8 C5 N1 113.14(9)
C8 C5 C6 112.15(9)
C8 C5 C4 111.64(9)
C2 C22 H22 106.8
C23 C22 C2 112.64(9)
C23 C22 H22 106.8
C23 C22 C24 109.26(10)
C24 C22 C2 114.09(10)
C24 C22 H22 106.8
C11 C19 H19 107.4
C11 C19 C20 110.69(10)
C11 C19 C21 112.37(10)
C20 C19 H19 107.4
C21 C19 H19 107.4
C21 C19 C20 111.44(11)
C10 C15 C16 123.01(10)
C14 C15 C10 117.73(11)
C14 C15 C16 119.21(10)
C15 C16 H16 107.8
C15 C16 C18 112.26(10)
C15 C16 C17 110.18(10)
C18 C16 H16 107.8
C18 C16 C17 110.93(10)
C17 C16 H16 107.8
C5 C6 H6A 109.8
C5 C6 H6B 109.8
C5 C6 C7 109.29(9)
H6A C6 H6B 108.3
C7 C6 H6A 109.8
C7 C6 H6B 109.8
C10 C11 C19 122.14(10)
C12 C11 C10 118.16(10)
C12 C11 C19 119.66(10)
C5 C4 H4A 109.5
C5 C4 H4B 109.5
C5 C4 C3 110.74(9)
H4A C4 H4B 108.1
C3 C4 H4A 109.5
C3 C4 H4B 109.5
C2 C7 H7A 109.5
C2 C7 H7B 109.5
C6 C7 C2 110.77(9)
C6 C7 H7A 109.5
C6 C7 H7B 109.5
H7A C7 H7B 108.1
C22 C23 H23A 109.5
C22 C23 H23B 109.5
C22 C23 H23C 109.5
H23A C23 H23B 109.5
H23A C23 H23C 109.5
H23B C23 H23C 109.5
C11 C12 H12 119.5
C13 C12 C11 121.05(11)
C13 C12 H12 119.5
C2 C3 H3 107.9
C4 C3 C2 109.06(9)
C4 C3 H3 107.9
C9 C3 C2 113.18(10)
C9 C3 C4 110.80(9)
C9 C3 H3 107.9
C5 C8 H8A 109.5
C5 C8 H8B 109.5
C5 C8 H8C 109.5
H8A C8 H8B 109.5
H8A C8 H8C 109.5
H8B C8 H8C 109.5
C15 C14 H14 119.2
C13 C14 C15 121.52(11)
C13 C14 H14 119.2
C3 C9 H9A 109.5
C3 C9 H9B 109.5
C3 C9 H9C 109.5
H9A C9 H9B 109.5
H9A C9 H9C 109.5
H9B C9 H9C 109.5
C12 C13 C14 119.81(11)
C12 C13 H13 120.1
C14 C13 H13 120.1
C22 C24 H24A 109.5
C22 C24 H24B 109.5
C22 C24 H24C 109.5
H24A C24 H24B 109.5
H24A C24 H24C 109.5
H24B C24 H24C 109.5
C16 C18 H18A 109.5
C16 C18 H18B 109.5
C16 C18 H18C 109.5
H18A C18 H18B 109.5
H18A C18 H18C 109.5
H18B C18 H18C 109.5
C19 C20 H20A 109.5
C19 C20 H20B 109.5
C19 C20 H20C 109.5
H20A C20 H20B 109.5
H20A C20 H20C 109.5
H20B C20 H20C 109.5
C16 C17 H17A 109.5
C16 C17 H17B 109.5
C16 C17 H17C 109.5
H17A C17 H17B 109.5
H17A C17 H17C 109.5
H17B C17 H17C 109.5
C19 C21 H21A 109.5
C19 C21 H21B 109.5
C19 C21 H21C 109.5
H21A C21 H21B 109.5
H21A C21 H21C 109.5
H21B C21 H21C 109.5

loop_
_geom_bond_atom_site_label_1
_geom_bond_atom_site_label_2
_geom_bond_distance
N1 C1 1.3154(15)
N1 C10 1.4526(14)
N1 C5 1.5173(14)
C1 C2 1.5304(15)
C10 C15 1.4027(16)
C10 C11 1.4014(16)
C2 C22 1.5522(16)
C2 C7 1.5519(15)
C2 C3 1.5567(15)
C5 C6 1.5333(15)
C5 C4 1.5305(15)
C5 C8 1.5167(16)
C22 H22 1.0000
C22 C23 1.5254(17)
C22 C24 1.5332(16)
C19 H19 1.0000
C19 C11 1.5174(16)
C19 C20 1.5266(18)
C19 C21 1.5241(17)
C15 C16 1.5228(16)
C15 C14 1.3929(17)
C16 H16 1.0000
C16 C18 1.5320(17)
C16 C17 1.5337(18)
C6 H6A 0.9900
C6 H6B 0.9900
C6 C7 1.5408(16)
C11 C12 1.3948(16)
C4 H4A 0.9900
C4 H4B 0.9900
C4 C3 1.5485(16)
C7 H7A 0.9900
C7 H7B 0.9900
C23 H23A 0.9800
C23 H23B 0.9800
C23 H23C 0.9800
C12 H12 0.9500
C12 C13 1.3807(18)
C3 H3 1.0000
C3 C9 1.5299(16)
C8 H8A 0.9800
C8 H8B 0.9800
C8 H8C 0.9800
C14 H14 0.9500
C14 C13 1.3817(18)
C9 H9A 0.9800
C9 H9B 0.9800
C9 H9C 0.9800
C13 H13 0.9500
C24 H24A 0.9800
C24 H24B 0.9800
C24 H24C 0.9800
C18 H18A 0.9800
C18 H18B 0.9800
C18 H18C 0.9800
C20 H20A 0.9800
C20 H20B 0.9800
C20 H20C 0.9800
C17 H17A 0.9800
C17 H17B 0.9800
C17 H17C 0.9800
C21 H21A 0.9800
C21 H21B 0.9800
C21 H21C 0.9800
